data_7060638
loop_
_publ_author_name
'Braun, Vanessa'
'Wurzenberger, Maximilian H. H.'
'Weippert, Valentin'
'Stierstorfer, J\"org'

_publ_section_title
;
 Tailoring the properties of 3d transition metal complexes with different
 N-cycloalkyl-substituted tetrazoles
;
_journal_issue 25
_journal_name_full 'New Journal of Chemistry'
_journal_page_first 11042
_journal_page_last 11050
_journal_paper_doi 10.1039/D1NJ01675J
_journal_volume 45
_journal_year 2021
_chemical_formula_moiety 'C24 H42 Fe N16 O2, C24 H44 Fe N16 O2, 4(Cl O4)'
_chemical_formula_sum 'C48 H86 Cl4 Fe2 N32 O20'
_chemical_formula_weight 1684.98
_chemical_name_common 'diaqua tetrakis(1-cyclopentyl-5H-tetrazole) iron(II) diperchlorate'
_chemical_name_systematic 'diaqua tetrakis(1-cyclopentyl-5H-tetrazole) iron(II) diperchlorate'
_space_group_IT_number 2
_space_group_name_Hall '-P 1'
_space_group_name_H-M_alt 'P -1'
_symmetry_cell_setting triclinic
_symmetry_Int_Tables_number 2
_symmetry_space_group_name_Hall '-P 1'
_symmetry_space_group_name_H-M 'P -1'
_atom_sites_solution_hydrogens mixed
_atom_sites_solution_primary difmap
_audit_creation_date 2020-09-23
_audit_creation_method SHELXL-2018/3
_audit_update_record
;
2021-02-04 deposited with the CCDC.	2021-04-28 downloaded from the CCDC.
;
_cell_angle_alpha 112.565(5)
_cell_angle_beta 90.518(4)
_cell_angle_gamma 96.245(3)
_cell_formula_units_Z 1
_cell_length_a 10.9841(4)
_cell_length_b 11.8637(5)
_cell_length_c 15.0067(9)
_cell_measurement_reflns_used 4427
_cell_measurement_temperature 109(2)
_cell_measurement_theta_max 30.1290
_cell_measurement_theta_min 2.3000
_cell_volume 1792.38(16)
_computing_cell_refinement 'CrysAlisPro 1.171.40.82a (Rigaku OD, 2020)'
_computing_data_collection 'CrysAlisPro 1.171.40.82a (Rigaku OD, 2020)'
_computing_data_reduction 'CrysAlisPro 1.171.40.82a (Rigaku OD, 2020)'
_computing_molecular_graphics 'Diamond 2.1c, Crystal Impact GbR'
_computing_publication_material 'Encifer 1.5.1, CCDC 2014'
_computing_structure_refinement 'SHELXL-2018/3 (Sheldrick, 2018)'
_computing_structure_solution SIR-92
_diffrn_ambient_temperature 109(2)
_diffrn_detector 'CCD plate'
_diffrn_detector_area_resol_mean 15.9809
_diffrn_detector_type Sapphire3
_diffrn_measured_fraction_theta_full 1.000
_diffrn_measured_fraction_theta_max 0.870
_diffrn_measurement_details
;
List of Runs (angles in degrees, time in seconds):

  # Type    Start    End  Width  t~exp~   \w     \q     \k     \f   Frames
#--------------------------------------------------------------------------
  1  \w    -47.00 -20.00   1.00   12.00    --   20.19 -57.00 -30.00   27
  2  \w     -5.00  37.00   1.00   12.00    --   20.19 -57.00 -30.00   42
  3  \w     -7.00  31.00   1.00   12.00    --   20.19  77.00-150.00   38
  4  \w     -7.00  31.00   1.00   12.00    --   20.19  77.00  90.00   38
  5  \w    -44.00  37.00   1.00   12.00    --   20.19 -57.00-150.00   81
  6  \w     -7.00  34.00   1.00   12.00    --   20.19  77.00 -30.00   41
  7  \w    -47.00  37.00   1.00   12.00    --   20.19 -57.00  90.00   84
  8  \w    -44.00   4.00   1.00   12.00    --   20.19 -37.00 -30.00   48
  9  \w     66.00  91.00   1.00   12.00    --   20.19 178.00   0.00   25
 10  \w     32.00  57.00   1.00   12.00    --   20.19  57.00 120.00   25
;
_diffrn_measurement_device 'four-circle diffractometer'
_diffrn_measurement_device_type 'Xcalibur, Sapphire3'
_diffrn_measurement_method '\w scans'
_diffrn_orient_matrix_UB_11 0.0650477000
_diffrn_orient_matrix_UB_12 0.0080103000
_diffrn_orient_matrix_UB_13 0.0019378000
_diffrn_orient_matrix_UB_21 -0.0012670000
_diffrn_orient_matrix_UB_22 -0.0018672000
_diffrn_orient_matrix_UB_23 -0.0478148000
_diffrn_orient_matrix_UB_31 -0.0001163000
_diffrn_orient_matrix_UB_32 0.0647070000
_diffrn_orient_matrix_UB_33 0.0183800000
_diffrn_radiation_monochromator graphite
_diffrn_radiation_probe x-ray
_diffrn_radiation_type MoK\a
_diffrn_radiation_wavelength 0.71073
_diffrn_reflns_av_R_equivalents 0.0344
_diffrn_reflns_av_sigmaI/netI 0.0588
_diffrn_reflns_av_unetI/netI 0.0621
_diffrn_reflns_Laue_measured_fraction_full 1.000
_diffrn_reflns_Laue_measured_fraction_max 0.870
_diffrn_reflns_limit_h_max 15
_diffrn_reflns_limit_h_min -15
_diffrn_reflns_limit_k_max 17
_diffrn_reflns_limit_k_min -16
_diffrn_reflns_limit_l_max 21
_diffrn_reflns_limit_l_min -20
_diffrn_reflns_number 19528
_diffrn_reflns_point_group_measured_fraction_full 1.000
_diffrn_reflns_point_group_measured_fraction_max 0.870
_diffrn_reflns_theta_full 25.242
_diffrn_reflns_theta_max 30.887
_diffrn_reflns_theta_min 1.868
_diffrn_source 'fine-focus sealed X-ray tube'
_exptl_absorpt_coefficient_mu 0.646
_exptl_absorpt_correction_T_max 1.00000
_exptl_absorpt_correction_T_min 0.83769
_exptl_absorpt_correction_type multi-scan
_exptl_absorpt_process_details
;
CrysAlisPro 1.171.40.82a (Rigaku Oxford Diffraction, 2020)
Empirical absorption correction using spherical harmonics,
implemented in SCALE3 ABSPACK scaling algorithm.
;
_exptl_crystal_colour colorless
_exptl_crystal_density_diffrn 1.561
_exptl_crystal_description block
_exptl_crystal_F_000 878
_exptl_crystal_size_max 0.4
_exptl_crystal_size_mid 0.4
_exptl_crystal_size_min 0.15
_refine_diff_density_max 1.723
_refine_diff_density_min -0.721
_refine_diff_density_rms 0.107
_refine_ls_extinction_method none
_refine_ls_goodness_of_fit_ref 1.037
_refine_ls_hydrogen_treatment mixed
_refine_ls_matrix_type full
_refine_ls_number_parameters 518
_refine_ls_number_reflns 9842
_refine_ls_number_restraints 0
_refine_ls_restrained_S_all 1.037
_refine_ls_R_factor_all 0.0916
_refine_ls_R_factor_gt 0.0623
_refine_ls_shift/su_max 0.000
_refine_ls_shift/su_mean 0.000
_refine_ls_structure_factor_coef Fsqd
_refine_ls_weighting_details 'w=1/[\s^2^(Fo^2^)+(0.0700P)^2^+3.4562P] where P=(Fo^2^+2Fc^2^)/3'
_refine_ls_weighting_scheme calc
_refine_ls_wR_factor_gt 0.1482
_refine_ls_wR_factor_ref 0.1709
_reflns_Friedel_coverage 0.000
_reflns_number_gt 7128
_reflns_number_total 9842
_reflns_threshold_expression 'I > 2\s(I)'
_cod_data_source_file d1nj01675j2.cif
_cod_data_source_block px324
_cod_depositor_comments 'Adding full bibliography for 7060620--7060640.cif.'
_cod_database_code 7060638
_shelx_space_group_comment
;
The symmetry employed for this shelxl refinement is uniquely defined
by the following loop, which should always be used as a source of
symmetry information in preference to the above space-group names.
They are only intended as comments.
;

loop_
_space_group_symop_operation_xyz
'x, y, z'
'-x, -y, -z'

loop_
_atom_site_label
_atom_site_type_symbol
_atom_site_fract_x
_atom_site_fract_y
_atom_site_fract_z
_atom_site_U_iso_or_equiv
_atom_site_adp_type
_atom_site_occupancy
_atom_site_site_symmetry_order
_atom_site_calc_flag
_atom_site_refinement_flags_posn
_atom_site_refinement_flags_adp
_atom_site_refinement_flags_occupancy
_atom_site_disorder_assembly
_atom_site_disorder_group
Fe1 Fe 0.500000 0.500000 0.500000 0.01381(13) Uani 1 2 d S . P . .
O1 O 0.3971(2) 0.6387(2) 0.50256(18) 0.0195(4) Uani 1 1 d . . . . .
N4 N 0.4277(2) 0.3977(2) 0.35158(18) 0.0179(5) Uani 1 1 d . . . . .
N3 N 0.3269(3) 0.3127(3) 0.3362(2) 0.0277(6) Uani 1 1 d . . . . .
N2 N 0.2889(3) 0.2695(3) 0.2464(2) 0.0298(7) Uani 1 1 d . . . . .
N1 N 0.3641(2) 0.3264(2) 0.20184(18) 0.0208(5) Uani 1 1 d . . . . .
N8 N 0.3417(2) 0.4266(2) 0.56202(18) 0.0162(5) Uani 1 1 d . . . . .
N7 N 0.3008(2) 0.3066(2) 0.54203(18) 0.0180(5) Uani 1 1 d . . . . .
N6 N 0.1999(2) 0.2973(2) 0.58401(19) 0.0201(5) Uani 1 1 d . . . . .
N5 N 0.1740(2) 0.4128(2) 0.63259(18) 0.0173(5) Uani 1 1 d . . . . .
C1 C 0.4490(3) 0.4044(3) 0.2669(2) 0.0191(6) Uani 1 1 d . . . . .
C7 C 0.2610(3) 0.4902(3) 0.6184(2) 0.0185(6) Uani 1 1 d . . . . .
H7 H 0.264490 0.577264 0.644660 0.022 Uiso 1 1 calc R U . . .
C8 C 0.0632(3) 0.4343(3) 0.6900(2) 0.0217(6) Uani 1 1 d . . . . .
H8 H 0.059652 0.386946 0.732733 0.026 Uiso 1 1 calc R U . . .
C11 C -0.0042(4) 0.6194(4) 0.6865(4) 0.0456(11) Uani 1 1 d . . . . .
H11A H 0.048097 0.629926 0.636241 0.055 Uiso 1 1 calc R U . A 1
H11B H -0.035258 0.698193 0.724798 0.055 Uiso 1 1 calc R U . A 1
C12 C 0.0624(3) 0.5701(3) 0.7500(3) 0.0299(8) Uani 1 1 d . . . . .
H12A H 0.019023 0.582290 0.809936 0.036 Uiso 1 1 calc R U . . .
H12B H 0.147193 0.612195 0.767656 0.036 Uiso 1 1 calc R U . . .
C9 C -0.0527(3) 0.3975(3) 0.6233(3) 0.0321(8) Uani 1 1 d . . . . .
H9A H -0.031248 0.361652 0.554922 0.039 Uiso 1 1 calc R U . B 1
H9B H -0.108741 0.335317 0.636605 0.039 Uiso 1 1 calc R U . B 1
Fe2 Fe 0.500000 1.000000 0.500000 0.01484(14) Uani 1 2 d S . P . .
O2 O 0.4331(2) 1.1136(2) 0.43791(18) 0.0196(4) Uani 1 1 d . . . . .
N12 N 0.6770(2) 1.0174(2) 0.44178(18) 0.0182(5) Uani 1 1 d . . . . .
N11 N 0.7639(2) 1.1171(2) 0.4817(2) 0.0228(5) Uani 1 1 d . . . . .
N10 N 0.8621(2) 1.0985(2) 0.4346(2) 0.0243(6) Uani 1 1 d . . . . .
N9 N 0.8393(2) 0.9855(2) 0.3626(2) 0.0244(6) Uani 1 1 d . . . . .
N16 N 0.4378(2) 0.8410(2) 0.36152(18) 0.0183(5) Uani 1 1 d . . . . .
N15 N 0.3949(2) 0.7256(2) 0.35359(18) 0.0185(5) Uani 1 1 d . . . . .
N14 N 0.3449(3) 0.6612(2) 0.26799(19) 0.0217(5) Uani 1 1 d . . . . .
N13 N 0.3550(2) 0.7349(2) 0.21836(18) 0.0194(5) Uani 1 1 d . . . . .
C13 C 0.7270(3) 0.9378(3) 0.3688(2) 0.0212(6) Uani 1 1 d . . . . .
H13 H 0.688701 0.858954 0.327313 0.025 Uiso 1 1 calc R U . . .
C14 C 0.9274(3) 0.9315(4) 0.2874(3) 0.0377(9) Uani 1 1 d . . . . .
H14 H 0.884588 0.860136 0.231676 0.045 Uiso 1 1 calc R U . . .
C15 C 0.9936(4) 1.0318(4) 0.2507(3) 0.0363(8) Uani 1 1 d . . . . .
H15A H 1.014095 0.993369 0.182282 0.044 Uiso 1 1 calc R U . . .
H15B H 0.941406 1.097377 0.257861 0.044 Uiso 1 1 calc R U . . .
C16 C 1.1087(3) 1.0818(4) 0.3172(3) 0.0330(8) Uani 1 1 d . . . . .
H16A H 1.105497 1.168917 0.359834 0.040 Uiso 1 1 calc R U . . .
H16B H 1.182159 1.076787 0.278798 0.040 Uiso 1 1 calc R U . . .
C17 C 1.1150(4) 1.0039(4) 0.3778(3) 0.0389(9) Uani 1 1 d . . . . .
H17A H 1.199388 0.982872 0.380710 0.047 Uiso 1 1 calc R U . . .
H17B H 1.091959 1.049924 0.444535 0.047 Uiso 1 1 calc R U . . .
C18 C 1.0290(4) 0.8914(4) 0.3313(3) 0.0410(9) Uani 1 1 d . . . . .
H18A H 0.997594 0.858715 0.379325 0.049 Uiso 1 1 calc R U . . .
H18B H 1.068963 0.827280 0.280928 0.049 Uiso 1 1 calc R U . . .
C19 C 0.4124(3) 0.8435(3) 0.2761(2) 0.0193(6) Uani 1 1 d . . . . .
H19 H 0.432090 0.912088 0.258700 0.023 Uiso 1 1 calc R U . . .
C20 C 0.3068(3) 0.6909(3) 0.1173(2) 0.0302(8) Uani 1 1 d . . . . .
H20 H 0.364315 0.637979 0.073667 0.036 Uiso 1 1 calc R U . . .
C21 C 0.1797(4) 0.6201(4) 0.1014(3) 0.0376(9) Uani 1 1 d . . . . .
H21A H 0.184568 0.530435 0.072731 0.045 Uiso 1 1 calc R U . . .
H21B H 0.139360 0.640208 0.163402 0.045 Uiso 1 1 calc R U . . .
C22 C 0.1094(4) 0.6581(6) 0.0337(4) 0.0578(13) Uani 1 1 d . . . . .
H22A H 0.082695 0.585633 -0.026185 0.069 Uiso 1 1 calc R U . . .
H22B H 0.035525 0.693594 0.064353 0.069 Uiso 1 1 calc R U . . .
C23 C 0.1892(5) 0.7502(6) 0.0104(4) 0.0646(15) Uani 1 1 d . . . . .
H23A H 0.142758 0.817012 0.009962 0.077 Uiso 1 1 calc R U . . .
H23B H 0.223000 0.711730 -0.053790 0.077 Uiso 1 1 calc R U . . .
C24 C 0.2894(6) 0.7991(5) 0.0876(4) 0.072(2) Uani 1 1 d . . . . .
H24A H 0.265984 0.869833 0.143161 0.087 Uiso 1 1 calc R U . . .
H24B H 0.365719 0.825739 0.062778 0.087 Uiso 1 1 calc R U . . .
Cl1 Cl 0.66699(8) 0.60210(8) 0.15042(6) 0.02609(18) Uani 1 1 d . . . . .
O4 O 0.7933(3) 0.6399(3) 0.1478(2) 0.0470(8) Uani 1 1 d . . . . .
Cl2 Cl 0.63248(7) 0.13451(7) 0.23944(5) 0.02221(16) Uani 1 1 d . . . . .
O7 O 0.5045(2) 0.1148(2) 0.25916(19) 0.0328(6) Uani 1 1 d . . . . .
O8 O 0.6999(2) 0.2124(2) 0.32945(18) 0.0309(5) Uani 1 1 d . . . . .
O9 O 0.6801(3) 0.0194(2) 0.2020(2) 0.0431(7) Uani 1 1 d . . . . .
O10 O 0.6430(3) 0.1943(3) 0.1733(2) 0.0429(7) Uani 1 1 d . . . . .
C10A C -0.1134(6) 0.5096(6) 0.6413(6) 0.0446(18) Uani 0.649(6) 1 d . . P C 1
H10A H -0.179014 0.516264 0.687193 0.054 Uiso 0.649(6) 1 calc R U P C 1
H10B H -0.149085 0.509274 0.580348 0.054 Uiso 0.649(6) 1 calc R U P C 1
O3A O 0.6166(6) 0.6628(6) 0.2410(5) 0.058(2) Uiso 0.649(6) 1 d . . P C 1
O5A O 0.5987(6) 0.5926(11) 0.0718(5) 0.094(3) Uani 0.649(6) 1 d . . P C 1
O6A O 0.6647(6) 0.4708(5) 0.1410(6) 0.072(2) Uani 0.649(6) 1 d . . P C 1
C10B C -0.0517(9) 0.5126(11) 0.5927(8) 0.032(3) Uani 0.351(6) 1 d . . P C 2
H10C H 0.003934 0.506064 0.539857 0.039 Uiso 0.351(6) 1 calc R U P C 2
H10D H -0.135088 0.521132 0.572326 0.039 Uiso 0.351(6) 1 calc R U P C 2
O3B O 0.6307(7) 0.6380(7) 0.2501(5) 0.0188(16) Uiso 0.351(6) 1 d . . P C 2
O5B O 0.6166(12) 0.6978(17) 0.1248(15) 0.097(6) Uani 0.351(6) 1 d . . P C 2
O6B O 0.6081(13) 0.4897(10) 0.0959(11) 0.072(2) Uani 0.351(6) 1 d . . P C 2
C2 C 0.3471(3) 0.2972(3) 0.0968(2) 0.0282(7) Uani 1 1 d . . . . .
H2 H 0.394006 0.362091 0.079198 0.034 Uiso 1 1 calc R U . . .
C3 C 0.2128(4) 0.2805(4) 0.0655(3) 0.0397(10) Uani 1 1 d . . . . .
H3A H 0.164561 0.325482 0.120527 0.048 Uiso 1 1 calc R U . . .
H3B H 0.201470 0.310907 0.013398 0.048 Uiso 1 1 calc R U . . .
C6 C 0.3848(6) 0.1713(6) 0.0379(3) 0.077(2) Uani 1 1 d . . . . .
H6A H 0.404582 0.164420 -0.028120 0.092 Uiso 1 1 calc R U . . .
H6B H 0.457180 0.155830 0.069364 0.092 Uiso 1 1 calc R U . . .
C5 C 0.2760(12) 0.0841(5) 0.0351(4) 0.123(4) Uani 1 1 d . . . . .
H5A H 0.275186 0.006081 -0.022023 0.147 Uiso 1 1 calc R U . . .
H5B H 0.275808 0.065837 0.094139 0.147 Uiso 1 1 calc R U . . .
C4 C 0.1739(8) 0.1440(8) 0.0294(6) 0.116(4) Uani 1 1 d . . . . .
H4A H 0.108780 0.126781 0.069221 0.139 Uiso 1 1 calc R U . . .
H4B H 0.140637 0.113016 -0.038328 0.139 Uiso 1 1 calc R U . . .
H1B H 0.370(3) 0.688(4) 0.550(3) 0.022(10) Uiso 1 1 d . . . . .
H1A H 0.402(4) 0.658(4) 0.462(3) 0.034(12) Uiso 1 1 d . . . . .
H2B H 0.460(4) 1.117(4) 0.389(4) 0.041(13) Uiso 1 1 d . . . . .
H2A H 0.401(4) 1.162(4) 0.464(3) 0.035(13) Uiso 1 1 d . . . . .

loop_
_atom_site_aniso_label
_atom_site_aniso_U_11
_atom_site_aniso_U_22
_atom_site_aniso_U_33
_atom_site_aniso_U_23
_atom_site_aniso_U_13
_atom_site_aniso_U_12
Fe1 0.0144(3) 0.0146(3) 0.0134(3) 0.0065(2) 0.0013(2) 0.0020(2)
O1 0.0256(12) 0.0197(11) 0.0168(11) 0.0099(9) 0.0047(9) 0.0069(9)
N4 0.0183(12) 0.0192(12) 0.0163(12) 0.0074(10) 0.0008(9) 0.0006(9)
N3 0.0280(15) 0.0321(15) 0.0174(13) 0.0074(11) -0.0002(11) -0.0110(12)
N2 0.0315(16) 0.0370(16) 0.0175(13) 0.0109(12) 0.0005(11) -0.0109(13)
N1 0.0195(12) 0.0276(13) 0.0139(11) 0.0076(10) 0.0017(10) -0.0020(10)
N8 0.0160(11) 0.0157(11) 0.0168(11) 0.0058(9) 0.0024(9) 0.0027(9)
N7 0.0198(12) 0.0163(11) 0.0191(12) 0.0082(10) 0.0035(10) 0.0024(9)
N6 0.0211(13) 0.0165(12) 0.0234(13) 0.0081(10) 0.0049(10) 0.0034(10)
N5 0.0163(12) 0.0171(11) 0.0194(12) 0.0077(10) 0.0031(10) 0.0034(9)
C1 0.0195(14) 0.0214(14) 0.0174(13) 0.0082(11) 0.0025(11) 0.0043(11)
C7 0.0185(14) 0.0181(13) 0.0205(14) 0.0083(11) 0.0061(11) 0.0049(11)
C8 0.0152(14) 0.0290(16) 0.0256(16) 0.0145(13) 0.0086(12) 0.0073(12)
C11 0.041(2) 0.0285(19) 0.068(3) 0.016(2) 0.003(2) 0.0168(17)
C12 0.0199(16) 0.0317(18) 0.0288(17) 0.0007(14) 0.0055(13) 0.0059(13)
C9 0.0192(16) 0.0335(18) 0.037(2) 0.0077(16) 0.0038(14) -0.0002(14)
Fe2 0.0149(3) 0.0148(3) 0.0155(3) 0.0062(2) 0.0013(2) 0.0030(2)
O2 0.0229(11) 0.0178(11) 0.0206(11) 0.0085(9) 0.0052(9) 0.0085(9)
N12 0.0187(12) 0.0185(12) 0.0177(12) 0.0079(10) -0.0003(10) 0.0007(9)
N11 0.0181(12) 0.0216(13) 0.0265(14) 0.0071(11) 0.0023(11) 0.0015(10)
N10 0.0200(13) 0.0201(13) 0.0276(14) 0.0039(11) 0.0031(11) 0.0006(10)
N9 0.0205(13) 0.0209(13) 0.0269(14) 0.0042(11) 0.0050(11) 0.0004(10)
N16 0.0200(12) 0.0155(11) 0.0182(12) 0.0052(10) 0.0023(10) 0.0020(9)
N15 0.0225(13) 0.0159(11) 0.0171(12) 0.0063(10) 0.0002(10) 0.0035(10)
N14 0.0273(14) 0.0179(12) 0.0207(13) 0.0088(10) 0.0001(11) 0.0011(10)
N13 0.0227(13) 0.0198(12) 0.0174(12) 0.0096(10) -0.0014(10) 0.0006(10)
C13 0.0182(14) 0.0214(14) 0.0227(15) 0.0074(12) 0.0032(12) 0.0014(11)
C14 0.0235(17) 0.0315(19) 0.045(2) 0.0022(17) 0.0096(16) -0.0034(14)
C15 0.0319(19) 0.042(2) 0.035(2) 0.0131(17) 0.0016(16) 0.0090(16)
C16 0.0283(18) 0.0352(19) 0.040(2) 0.0216(16) 0.0007(16) -0.0057(15)
C17 0.040(2) 0.044(2) 0.042(2) 0.0243(19) 0.0134(18) 0.0180(18)
C18 0.045(2) 0.038(2) 0.046(2) 0.0199(19) 0.0139(19) 0.0109(18)
C19 0.0236(15) 0.0170(13) 0.0184(14) 0.0082(11) 0.0013(12) 0.0017(11)
C20 0.0325(18) 0.0368(19) 0.0197(15) 0.0119(14) -0.0082(14) -0.0052(15)
C21 0.041(2) 0.0325(19) 0.037(2) 0.0147(16) -0.0171(17) -0.0103(16)
C22 0.038(2) 0.092(4) 0.064(3) 0.053(3) -0.005(2) 0.005(2)
C23 0.060(3) 0.076(4) 0.072(4) 0.049(3) -0.010(3) -0.003(3)
C24 0.115(5) 0.059(3) 0.051(3) 0.046(3) -0.046(3) -0.051(3)
Cl1 0.0263(4) 0.0309(4) 0.0186(3) 0.0077(3) -0.0007(3) 0.0006(3)
O4 0.0289(15) 0.069(2) 0.0498(18) 0.0317(16) 0.0012(13) -0.0009(14)
Cl2 0.0279(4) 0.0231(4) 0.0190(3) 0.0102(3) 0.0044(3) 0.0088(3)
O7 0.0315(13) 0.0390(14) 0.0304(13) 0.0172(11) 0.0046(11) 0.0009(11)
O8 0.0331(13) 0.0290(12) 0.0241(12) 0.0027(10) 0.0032(10) 0.0057(10)
O9 0.0595(19) 0.0323(14) 0.0299(14) -0.0009(11) -0.0043(13) 0.0242(13)
O10 0.0409(16) 0.0640(19) 0.0454(17) 0.0440(16) 0.0098(13) 0.0089(14)
C10A 0.036(4) 0.042(4) 0.058(5) 0.022(3) -0.009(3) 0.005(3)
O5A 0.054(4) 0.189(9) 0.062(4) 0.088(5) -0.036(3) -0.036(5)
O6A 0.076(5) 0.037(2) 0.108(6) 0.033(3) 0.042(4) 0.012(3)
C10B 0.016(4) 0.070(8) 0.029(5) 0.034(5) 0.008(4) 0.023(5)
O5B 0.048(7) 0.145(13) 0.177(17) 0.140(14) 0.052(9) 0.052(8)
O6B 0.076(5) 0.037(2) 0.108(6) 0.033(3) 0.042(4) 0.012(3)
C2 0.0284(17) 0.043(2) 0.0144(14) 0.0135(14) 0.0000(13) -0.0011(15)
C3 0.033(2) 0.069(3) 0.0218(17) 0.0203(18) -0.0018(15) 0.0154(19)
C6 0.090(4) 0.124(5) 0.0133(18) 0.004(2) -0.001(2) 0.082(4)
C5 0.306(14) 0.028(3) 0.025(3) 0.003(2) 0.031(5) 0.012(5)
C4 0.126(7) 0.104(6) 0.072(5) 0.011(4) -0.015(5) -0.086(6)

loop_
_atom_type_symbol
_atom_type_description
_atom_type_scat_dispersion_real
_atom_type_scat_dispersion_imag
_atom_type_scat_source
C C 0.0033 0.0016 'International Tables Vol C Tables 4.2.6.8 and 6.1.1.4'
Cl Cl 0.1484 0.1585 'International Tables Vol C Tables 4.2.6.8 and 6.1.1.4'
Fe Fe 0.3463 0.8444 'International Tables Vol C Tables 4.2.6.8 and 6.1.1.4'
N N 0.0061 0.0033 'International Tables Vol C Tables 4.2.6.8 and 6.1.1.4'
O O 0.0106 0.0060 'International Tables Vol C Tables 4.2.6.8 and 6.1.1.4'
H H 0.0000 0.0000 'International Tables Vol C Tables 4.2.6.8 and 6.1.1.4'

loop_
_geom_angle_atom_site_label_1
_geom_angle_atom_site_label_2
_geom_angle_atom_site_label_3
_geom_angle
_geom_angle_site_symmetry_1
_geom_angle_site_symmetry_3
_geom_angle_publ_flag
O1 Fe1 O1 180.0 2_666 . ?
O1 Fe1 N4 92.65(9) 2_666 . ?
O1 Fe1 N4 87.35(9) . . ?
O1 Fe1 N4 87.35(9) 2_666 2_666 ?
O1 Fe1 N4 92.65(9) . 2_666 ?
N4 Fe1 N4 180.00(12) . 2_666 ?
O1 Fe1 N8 92.57(9) 2_666 . ?
O1 Fe1 N8 87.43(9) . . ?
N4 Fe1 N8 93.30(9) . . ?
N4 Fe1 N8 86.70(9) 2_666 . ?
O1 Fe1 N8 87.43(9) 2_666 2_666 ?
O1 Fe1 N8 92.57(9) . 2_666 ?
N4 Fe1 N8 86.70(9) . 2_666 ?
N4 Fe1 N8 93.30(9) 2_666 2_666 ?
N8 Fe1 N8 180.0 . 2_666 ?
C1 N4 N3 106.2(2) . . ?
C1 N4 Fe1 135.5(2) . . ?
N3 N4 Fe1 117.80(19) . . ?
N2 N3 N4 109.9(3) . . ?
N3 N2 N1 107.1(3) . . ?
C1 N1 N2 108.6(3) . . ?
C1 N1 C2 130.1(3) . . ?
N2 N1 C2 121.4(3) . . ?
C7 N8 N7 105.5(2) . . ?
C7 N8 Fe1 126.9(2) . . ?
N7 N8 Fe1 127.29(18) . . ?
N6 N7 N8 110.6(2) . . ?
N7 N6 N5 106.4(2) . . ?
C7 N5 N6 108.4(2) . . ?
C7 N5 C8 131.6(3) . . ?
N6 N5 C8 120.0(2) . . ?
N4 C1 N1 108.2(3) . . ?
N8 C7 N5 109.0(3) . . ?
N5 C8 C12 110.8(3) . . ?
N5 C8 C9 110.5(3) . . ?
C12 C8 C9 104.8(3) . . ?
C12 C11 C10B 109.0(4) . . ?
C12 C11 C10A 99.4(4) . . ?
C11 C12 C8 105.5(3) . . ?
C10A C9 C8 108.1(4) . . ?
C8 C9 C10B 101.4(4) . . ?
O2 Fe2 O2 180.00(12) . 2_676 ?
O2 Fe2 N12 89.15(10) . 2_676 ?
O2 Fe2 N12 90.85(10) 2_676 2_676 ?
O2 Fe2 N12 90.85(10) . . ?
O2 Fe2 N12 89.15(10) 2_676 . ?
N12 Fe2 N12 180.0 2_676 . ?
O2 Fe2 N16 87.25(9) . . ?
O2 Fe2 N16 92.75(9) 2_676 . ?
N12 Fe2 N16 90.90(9) 2_676 . ?
N12 Fe2 N16 89.10(9) . . ?
O2 Fe2 N16 92.75(9) . 2_676 ?
O2 Fe2 N16 87.25(9) 2_676 2_676 ?
N12 Fe2 N16 89.10(9) 2_676 2_676 ?
N12 Fe2 N16 90.90(9) . 2_676 ?
N16 Fe2 N16 180.00(11) . 2_676 ?
C13 N12 N11 106.2(3) . . ?
C13 N12 Fe2 129.7(2) . . ?
N11 N12 Fe2 123.97(19) . . ?
N10 N11 N12 109.9(2) . . ?
N11 N10 N9 106.5(2) . . ?
C13 N9 N10 108.6(3) . . ?
C13 N9 C14 127.6(3) . . ?
N10 N9 C14 123.7(3) . . ?
C19 N16 N15 105.3(2) . . ?
C19 N16 Fe2 128.0(2) . . ?
N15 N16 Fe2 125.43(19) . . ?
N14 N15 N16 110.6(2) . . ?
N15 N14 N13 106.7(2) . . ?
C19 N13 N14 108.1(2) . . ?
C19 N13 C20 130.6(3) . . ?
N14 N13 C20 121.3(3) . . ?
N12 C13 N9 108.7(3) . . ?
N9 C14 C18 109.0(3) . . ?
N9 C14 C15 111.7(3) . . ?
C18 C14 C15 105.0(3) . . ?
C16 C15 C14 102.7(3) . . ?
C15 C16 C17 107.7(3) . . ?
C18 C17 C16 107.4(4) . . ?
C17 C18 C14 104.3(3) . . ?
N16 C19 N13 109.2(3) . . ?
N13 C20 C21 112.5(3) . . ?
N13 C20 C24 111.3(3) . . ?
C21 C20 C24 103.8(3) . . ?
C22 C21 C20 106.4(3) . . ?
C23 C22 C21 108.8(4) . . ?
C22 C23 C24 105.7(4) . . ?
C23 C24 C20 104.9(4) . . ?
O5A Cl1 O4 113.9(3) . . ?
O6B Cl1 O4 125.0(5) . . ?
O5A Cl1 O3A 115.6(5) . . ?
O4 Cl1 O3A 114.1(3) . . ?
O6B Cl1 O3B 109.4(6) . . ?
O4 Cl1 O3B 110.8(3) . . ?
O6B Cl1 O5B 110.1(10) . . ?
O4 Cl1 O5B 98.2(5) . . ?
O3B Cl1 O5B 100.0(7) . . ?
O5A Cl1 O6A 103.6(5) . . ?
O4 Cl1 O6A 103.2(3) . . ?
O3A Cl1 O6A 104.6(4) . . ?
O9 Cl2 O10 111.26(19) . . ?
O9 Cl2 O8 109.01(16) . . ?
O10 Cl2 O8 109.20(17) . . ?
O9 Cl2 O7 109.27(18) . . ?
O10 Cl2 O7 109.62(16) . . ?
O8 Cl2 O7 108.43(15) . . ?
C9 C10A C11 103.6(4) . . ?
C11 C10B C9 101.8(6) . . ?
N1 C2 C3 111.5(3) . . ?
N1 C2 C6 110.8(3) . . ?
C3 C2 C6 102.0(4) . . ?
C4 C3 C2 105.1(5) . . ?
C5 C6 C2 104.2(5) . . ?
C4 C5 C6 105.3(5) . . ?
C5 C4 C3 109.3(6) . . ?

loop_
_geom_bond_atom_site_label_1
_geom_bond_atom_site_label_2
_geom_bond_distance
_geom_bond_site_symmetry_2
_geom_bond_publ_flag
Fe1 O1 2.085(2) 2_666 ?
Fe1 O1 2.085(2) . ?
Fe1 N4 2.179(2) . ?
Fe1 N4 2.179(2) 2_666 ?
Fe1 N8 2.230(2) . ?
Fe1 N8 2.230(2) 2_666 ?
N4 C1 1.324(4) . ?
N4 N3 1.368(4) . ?
N3 N2 1.291(4) . ?
N2 N1 1.348(4) . ?
N1 C1 1.335(4) . ?
N1 C2 1.484(4) . ?
N8 C7 1.319(4) . ?
N8 N7 1.359(3) . ?
N7 N6 1.295(4) . ?
N6 N5 1.347(3) . ?
N5 C7 1.328(4) . ?
N5 C8 1.485(4) . ?
C8 C12 1.515(5) . ?
C8 C9 1.529(5) . ?
C11 C12 1.515(6) . ?
C11 C10B 1.528(12) . ?
C11 C10A 1.601(8) . ?
C9 C10A 1.485(7) . ?
C9 C10B 1.598(11) . ?
Fe2 O2 2.096(2) . ?
Fe2 O2 2.096(2) 2_676 ?
Fe2 N12 2.161(3) 2_676 ?
Fe2 N12 2.161(3) . ?
Fe2 N16 2.242(2) . ?
Fe2 N16 2.242(2) 2_676 ?
N12 C13 1.313(4) . ?
N12 N11 1.367(4) . ?
N11 N10 1.287(4) . ?
N10 N9 1.356(4) . ?
N9 C13 1.320(4) . ?
N9 C14 1.490(5) . ?
N16 C19 1.322(4) . ?
N16 N15 1.359(3) . ?
N15 N14 1.295(4) . ?
N14 N13 1.346(4) . ?
N13 C19 1.329(4) . ?
N13 C20 1.473(4) . ?
C14 C18 1.499(6) . ?
C14 C15 1.602(6) . ?
C15 C16 1.519(5) . ?
C16 C17 1.530(5) . ?
C17 C18 1.470(6) . ?
C20 C21 1.515(5) . ?
C20 C24 1.541(6) . ?
C21 C22 1.498(6) . ?
C22 C23 1.475(7) . ?
C23 C24 1.487(7) . ?
Cl1 O5A 1.353(5) . ?
Cl1 O6B 1.353(12) . ?
Cl1 O4 1.417(3) . ?
Cl1 O3A 1.422(7) . ?
Cl1 O3B 1.461(7) . ?
Cl1 O5B 1.488(10) . ?
Cl1 O6A 1.506(6) . ?
Cl2 O9 1.423(3) . ?
Cl2 O10 1.423(3) . ?
Cl2 O8 1.450(3) . ?
Cl2 O7 1.452(3) . ?
C2 C3 1.512(5) . ?
C2 C6 1.520(6) . ?
C3 C4 1.507(9) . ?
C6 C5 1.483(11) . ?
C5 C4 1.409(13) . ?

loop_
_geom_contact_atom_site_label_1
_geom_contact_atom_site_label_2
_geom_contact_distance
_geom_contact_site_symmetry_1
_geom_contact_site_symmetry_2
_geom_contact_publ_flag
? ? ? ? ? ?

loop_
_geom_hbond_atom_site_label_D
_geom_hbond_atom_site_label_H
_geom_hbond_atom_site_label_A
_geom_hbond_distance_DH
_geom_hbond_distance_HA
_geom_hbond_distance_DA
_geom_hbond_angle_DHA
_geom_hbond_site_symmetry_A
? ? ? ? ? ? ? ?

loop_
_geom_torsion_atom_site_label_1
_geom_torsion_atom_site_label_2
_geom_torsion_atom_site_label_3
_geom_torsion_atom_site_label_4
_geom_torsion
_geom_torsion_site_symmetry_1
_geom_torsion_site_symmetry_2
_geom_torsion_site_symmetry_3
_geom_torsion_site_symmetry_4
_geom_torsion_publ_flag
C1 N4 N3 N2 0.2(4) . . . . ?
Fe1 N4 N3 N2 173.7(2) . . . . ?
N4 N3 N2 N1 -0.4(4) . . . . ?
N3 N2 N1 C1 0.4(4) . . . . ?
N3 N2 N1 C2 179.4(3) . . . . ?
C7 N8 N7 N6 0.1(3) . . . . ?
Fe1 N8 N7 N6 -173.88(19) . . . . ?
N8 N7 N6 N5 -0.1(3) . . . . ?
N7 N6 N5 C7 0.1(3) . . . . ?
N7 N6 N5 C8 -179.3(3) . . . . ?
N3 N4 C1 N1 0.1(3) . . . . ?
Fe1 N4 C1 N1 -171.7(2) . . . . ?
N2 N1 C1 N4 -0.3(4) . . . . ?
C2 N1 C1 N4 -179.1(3) . . . . ?
N7 N8 C7 N5 0.0(3) . . . . ?
Fe1 N8 C7 N5 173.99(19) . . . . ?
N6 N5 C7 N8 0.0(3) . . . . ?
C8 N5 C7 N8 179.3(3) . . . . ?
C7 N5 C8 C12 -7.7(5) . . . . ?
N6 N5 C8 C12 171.6(3) . . . . ?
C7 N5 C8 C9 107.9(4) . . . . ?
N6 N5 C8 C9 -72.8(4) . . . . ?
C10B C11 C12 C8 4.4(6) . . . . ?
C10A C11 C12 C8 41.9(4) . . . . ?
N5 C8 C12 C11 89.9(3) . . . . ?
C9 C8 C12 C11 -29.2(4) . . . . ?
N5 C8 C9 C10A -116.6(4) . . . . ?
C12 C8 C9 C10A 2.8(5) . . . . ?
N5 C8 C9 C10B -77.9(5) . . . . ?
C12 C8 C9 C10B 41.5(5) . . . . ?
C13 N12 N11 N10 0.2(3) . . . . ?
Fe2 N12 N11 N10 176.4(2) . . . . ?
N12 N11 N10 N9 0.3(3) . . . . ?
N11 N10 N9 C13 -0.6(4) . . . . ?
N11 N10 N9 C14 176.2(3) . . . . ?
C19 N16 N15 N14 -0.5(3) . . . . ?
Fe2 N16 N15 N14 167.8(2) . . . . ?
N16 N15 N14 N13 0.1(3) . . . . ?
N15 N14 N13 C19 0.4(3) . . . . ?
N15 N14 N13 C20 -179.8(3) . . . . ?
N11 N12 C13 N9 -0.6(4) . . . . ?
Fe2 N12 C13 N9 -176.5(2) . . . . ?
N10 N9 C13 N12 0.7(4) . . . . ?
C14 N9 C13 N12 -175.9(3) . . . . ?
C13 N9 C14 C18 -108.9(4) . . . . ?
N10 N9 C14 C18 74.9(4) . . . . ?
C13 N9 C14 C15 135.4(4) . . . . ?
N10 N9 C14 C15 -40.8(5) . . . . ?
N9 C14 C15 C16 91.8(4) . . . . ?
C18 C14 C15 C16 -26.3(4) . . . . ?
C14 C15 C16 C17 6.8(4) . . . . ?
C15 C16 C17 C18 15.5(4) . . . . ?
C16 C17 C18 C14 -32.4(4) . . . . ?
N9 C14 C18 C17 -83.5(4) . . . . ?
C15 C14 C18 C17 36.3(4) . . . . ?
N15 N16 C19 N13 0.7(3) . . . . ?
Fe2 N16 C19 N13 -167.2(2) . . . . ?
N14 N13 C19 N16 -0.7(4) . . . . ?
C20 N13 C19 N16 179.5(3) . . . . ?
C19 N13 C20 C21 -135.4(4) . . . . ?
N14 N13 C20 C21 44.9(4) . . . . ?
C19 N13 C20 C24 -19.4(6) . . . . ?
N14 N13 C20 C24 160.9(4) . . . . ?
N13 C20 C21 C22 140.1(4) . . . . ?
C24 C20 C21 C22 19.6(5) . . . . ?
C20 C21 C22 C23 -1.0(6) . . . . ?
C21 C22 C23 C24 -18.9(7) . . . . ?
C22 C23 C24 C20 31.0(7) . . . . ?
N13 C20 C24 C23 -152.6(4) . . . . ?
C21 C20 C24 C23 -31.3(6) . . . . ?
C8 C9 C10A C11 22.9(6) . . . . ?
C12 C11 C10A C9 -39.5(6) . . . . ?
C12 C11 C10B C9 20.7(7) . . . . ?
C8 C9 C10B C11 -37.5(6) . . . . ?
C1 N1 C2 C3 -140.9(4) . . . . ?
N2 N1 C2 C3 40.4(5) . . . . ?
C1 N1 C2 C6 106.3(5) . . . . ?
N2 N1 C2 C6 -72.4(5) . . . . ?
N1 C2 C3 C4 -94.9(5) . . . . ?
C6 C2 C3 C4 23.4(5) . . . . ?
N1 C2 C6 C5 82.5(5) . . . . ?
C3 C2 C6 C5 -36.2(5) . . . . ?
C2 C6 C5 C4 36.0(6) . . . . ?
C6 C5 C4 C3 -21.0(7) . . . . ?
C2 C3 C4 C5 -2.1(7) . . . . ?
